data_7153930
loop_
_publ_author_name
'Stephens, David E.'
'Chavez, Gabriel'
'Valdes, Martin'
'Dovalina, Monica'
'Arman, Hadi D.'
'Larionov, Oleg V.'

_publ_section_title
;
 Synthetic and mechanistic aspects of the regioselective base-mediated
 reaction of perfluoroalkyl- and perfluoroarylsilanes with heterocyclic
 N-oxides.
;
_journal_issue 32
_journal_name_full 'Organic &amp; biomolecular chemistry'
_journal_page_first 6190
_journal_page_last 6199
_journal_paper_doi 10.1039/c4ob01088d
_journal_volume 12
_journal_year 2014
_chemical_formula_moiety 'C13 H14 Cl N O S'
_chemical_formula_sum 'C13 H14 Cl N O S'
_chemical_formula_weight 267.76
_chemical_name_systematic
; 
 ? 
;
_space_group_IT_number 14
_symmetry_cell_setting monoclinic
_symmetry_space_group_name_Hall '-P 2ybc'
_symmetry_space_group_name_H-M 'P 1 21/c 1'
_atom_sites_solution_hydrogens geom
_atom_sites_solution_primary direct
_atom_sites_solution_secondary difmap
_audit_creation_method SHELXL-97
_cell_angle_alpha 90.00
_cell_angle_beta 90.530(3)
_cell_angle_gamma 90.00
_cell_formula_units_Z 4
_cell_length_a 9.1435(17)
_cell_length_b 6.0132(11)
_cell_length_c 23.209(5)
_cell_measurement_reflns_used 6668
_cell_measurement_temperature 98(2)
_cell_measurement_theta_max 40.2
_cell_measurement_theta_min 2.2
_cell_volume 1276.0(4)
_computing_cell_refinement
;
CrystalClear-SM Expert 2.0 r5 (Rigaku, 2010)
;
_computing_data_collection
;
CrystalClear-SM Expert 2.0 r5 (Rigaku, 2010)
;
_computing_data_reduction
;
CrystalClear-SM Expert 2.0 r5 (Rigaku, 2010)
;
_computing_structure_refinement 'SHELXL-97 (Sheldrick, 1997)'
_computing_structure_solution 'SHELXS-97 (Sheldrick, 1990)'
_diffrn_ambient_temperature 98(2)
_diffrn_detector_area_resol_mean 28.5714
_diffrn_measured_fraction_theta_full 0.997
_diffrn_measured_fraction_theta_max 0.997
_diffrn_measurement_device_type
;
Saturn724 (2x2 bin mode)
;
_diffrn_measurement_method \w
_diffrn_radiation_monochromator graphite
_diffrn_radiation_source 'sealed tube'
_diffrn_radiation_type MoK\a
_diffrn_radiation_wavelength 0.71073
_diffrn_reflns_av_R_equivalents 0.0407
_diffrn_reflns_av_sigmaI/netI 0.0396
_diffrn_reflns_limit_h_max 11
_diffrn_reflns_limit_h_min -11
_diffrn_reflns_limit_k_max 6
_diffrn_reflns_limit_k_min -7
_diffrn_reflns_limit_l_max 28
_diffrn_reflns_limit_l_min -28
_diffrn_reflns_number 7393
_diffrn_reflns_reduction_process 'Lp corrections applied'
_diffrn_reflns_theta_full 26.00
_diffrn_reflns_theta_max 26.00
_diffrn_reflns_theta_min 2.23
_diffrn_standards_decay_% <1
_diffrn_standards_interval_count 0
_diffrn_standards_number 0
_exptl_absorpt_coefficient_mu 0.445
_exptl_absorpt_correction_T_max 1.000
_exptl_absorpt_correction_T_min 0.719
_exptl_absorpt_correction_type multi-scan
_exptl_absorpt_process_details 'ABSCOR (Higashi, 1995)'
_exptl_crystal_colour colourless
_exptl_crystal_density_diffrn 1.394
_exptl_crystal_density_method 'not measured'
_exptl_crystal_description platelet
_exptl_crystal_F_000 560
_exptl_crystal_size_max 0.40
_exptl_crystal_size_mid 0.20
_exptl_crystal_size_min 0.10
_refine_diff_density_max 0.492
_refine_diff_density_min -0.284
_refine_diff_density_rms 0.061
_refine_ls_extinction_method none
_refine_ls_goodness_of_fit_ref 1.003
_refine_ls_hydrogen_treatment mixed
_refine_ls_matrix_type full
_refine_ls_number_parameters 196
_refine_ls_number_reflns 2513
_refine_ls_number_restraints 0
_refine_ls_restrained_S_all 1.003
_refine_ls_R_factor_all 0.0397
_refine_ls_R_factor_gt 0.0372
_refine_ls_shift/su_max 0.001
_refine_ls_shift/su_mean 0.000
_refine_ls_structure_factor_coef Fsqd
_refine_ls_weighting_details 'calc w=1/[\s^2^(Fo^2^)+(0.0632P)^2^+0.6000P] where P=(Fo^2^+2Fc^2^)/3'
_refine_ls_weighting_scheme calc
_refine_ls_wR_factor_gt 0.0993
_refine_ls_wR_factor_ref 0.1019
_reflns_number_gt 2348
_reflns_number_total 2513
_reflns_threshold_expression >2sigma(I)
_cod_data_source_file c4ob01088d2.cif
_cod_data_source_block cd1221a
_cod_depositor_comments 'Adding full bibliography for 7153930.cif.'
_cod_original_sg_symbol_H-M P2(1)/c
_cod_database_code 7153930

loop_
_symmetry_equiv_pos_as_xyz
'x, y, z'
'-x, y+1/2, -z+1/2'
'-x, -y, -z'
'x, -y-1/2, z-1/2'

loop_
_atom_site_label
_atom_site_type_symbol
_atom_site_fract_x
_atom_site_fract_y
_atom_site_fract_z
_atom_site_U_iso_or_equiv
_atom_site_adp_type
_atom_site_occupancy
_atom_site_symmetry_multiplicity
_atom_site_calc_flag
Cl1 Cl -0.37582(5) -0.28153(7) 0.00745(2) 0.03125(16) Uani 1 1 d
S1 S -0.00177(4) 0.67920(7) 0.109234(17) 0.02229(15) Uani 1 1 d
O1 O -0.50343(14) 0.1590(3) 0.19098(6) 0.0341(3) Uani 1 1 d
N1 N -0.39553(15) 0.2771(3) 0.17175(6) 0.0237(3) Uani 1 1 d
C1 C -0.31124(18) -0.0477(3) 0.04368(7) 0.0224(3) Uani 1 1 d
C2 C -0.19283(19) 0.0708(3) 0.02042(7) 0.0231(4) Uani 1 1 d
C3 C -0.14001(18) 0.2538(3) 0.04877(7) 0.0209(3) Uani 1 1 d
C4 C -0.20391(17) 0.3291(3) 0.10063(7) 0.0181(3) Uani 1 1 d
C5 C -0.15488(18) 0.5217(3) 0.13168(7) 0.0199(3) Uani 1 1 d
C6 C -0.23356(19) 0.5862(3) 0.17886(7) 0.0236(4) Uani 1 1 d
C7 C -0.35341(19) 0.4637(3) 0.19834(7) 0.0260(4) Uani 1 1 d
C8 C -0.32418(18) 0.2072(3) 0.12176(7) 0.0198(3) Uani 1 1 d
C9 C -0.37738(18) 0.0163(3) 0.09347(7) 0.0225(4) Uani 1 1 d
C10 C 0.15210(19) 0.5535(3) 0.15106(7) 0.0228(4) Uani 1 1 d
C11 C 0.1584(2) 0.3020(3) 0.14257(9) 0.0296(4) Uani 1 1 d
C12 C 0.2868(2) 0.6664(3) 0.12601(9) 0.0304(4) Uani 1 1 d
C13 C 0.1382(2) 0.6101(4) 0.21471(8) 0.0313(4) Uani 1 1 d
H7A H -0.406(3) 0.500(4) 0.2297(10) 0.038 Uiso 1 1 d
H6A H -0.206(3) 0.718(4) 0.1999(10) 0.038 Uiso 1 1 d
H3A H -0.063(3) 0.333(4) 0.0341(10) 0.038 Uiso 1 1 d
H2A H -0.148(3) 0.027(4) -0.0147(10) 0.038 Uiso 1 1 d
H9A H -0.460(3) -0.060(4) 0.1098(10) 0.038 Uiso 1 1 d
H11A H 0.244(3) 0.240(4) 0.1626(12) 0.047 Uiso 1 1 d
H11B H 0.176(3) 0.263(4) 0.1015(12) 0.047 Uiso 1 1 d
H11C H 0.071(3) 0.232(4) 0.1611(11) 0.047 Uiso 1 1 d
H13A H 0.050(3) 0.548(4) 0.2311(11) 0.047 Uiso 1 1 d
H13B H 0.226(3) 0.547(4) 0.2349(11) 0.047 Uiso 1 1 d
H13C H 0.129(3) 0.768(4) 0.2206(11) 0.047 Uiso 1 1 d
H12A H 0.282(3) 0.832(5) 0.1301(11) 0.047 Uiso 1 1 d
H12B H 0.369(3) 0.616(4) 0.1462(11) 0.047 Uiso 1 1 d
H12C H 0.300(3) 0.634(4) 0.0855(12) 0.047 Uiso 1 1 d

loop_
_atom_site_aniso_label
_atom_site_aniso_U_11
_atom_site_aniso_U_22
_atom_site_aniso_U_33
_atom_site_aniso_U_23
_atom_site_aniso_U_13
_atom_site_aniso_U_12
Cl1 0.0336(3) 0.0237(3) 0.0363(3) -0.00393(17) -0.01011(19) -0.00294(17)
S1 0.0230(2) 0.0193(2) 0.0245(2) 0.00412(14) -0.00148(16) -0.00275(15)
O1 0.0239(7) 0.0510(9) 0.0276(7) 0.0073(6) 0.0076(5) -0.0092(6)
N1 0.0170(7) 0.0354(8) 0.0186(7) 0.0063(6) 0.0005(5) 0.0011(6)
C1 0.0223(8) 0.0205(8) 0.0241(8) 0.0025(6) -0.0079(6) 0.0009(6)
C2 0.0231(8) 0.0254(9) 0.0208(8) 0.0006(6) 0.0000(6) 0.0033(7)
C3 0.0190(8) 0.0235(8) 0.0203(8) 0.0033(6) 0.0017(6) -0.0008(6)
C4 0.0167(8) 0.0195(8) 0.0180(7) 0.0041(6) -0.0017(6) 0.0022(6)
C5 0.0190(8) 0.0199(8) 0.0208(8) 0.0035(6) -0.0024(6) 0.0010(6)
C6 0.0240(8) 0.0252(9) 0.0216(8) -0.0005(7) -0.0037(6) 0.0040(7)
C7 0.0225(8) 0.0384(10) 0.0173(8) -0.0001(7) 0.0021(6) 0.0069(7)
C8 0.0178(8) 0.0246(8) 0.0170(7) 0.0056(6) -0.0004(6) 0.0025(6)
C9 0.0173(8) 0.0261(9) 0.0240(8) 0.0076(7) -0.0030(6) -0.0017(6)
C10 0.0221(8) 0.0195(8) 0.0267(8) 0.0009(6) -0.0037(6) -0.0015(6)
C11 0.0284(10) 0.0195(9) 0.0407(11) 0.0000(7) -0.0083(8) 0.0002(7)
C12 0.0229(9) 0.0267(10) 0.0415(11) 0.0022(8) -0.0014(8) -0.0038(7)
C13 0.0317(10) 0.0361(11) 0.0260(9) -0.0019(8) -0.0064(7) -0.0030(8)

loop_
_atom_type_symbol
_atom_type_description
_atom_type_scat_dispersion_real
_atom_type_scat_dispersion_imag
_atom_type_scat_source
Cl Cl 0.1484 0.1585 'International Tables Vol C Tables 4.2.6.8 and 6.1.1.4'
S S 0.1246 0.1234 'International Tables Vol C Tables 4.2.6.8 and 6.1.1.4'
N N 0.0061 0.0033 'International Tables Vol C Tables 4.2.6.8 and 6.1.1.4'
O O 0.0106 0.0060 'International Tables Vol C Tables 4.2.6.8 and 6.1.1.4'
C C 0.0033 0.0016 'International Tables Vol C Tables 4.2.6.8 and 6.1.1.4'
H H 0.0000 0.0000 'International Tables Vol C Tables 4.2.6.8 and 6.1.1.4'

loop_
_geom_angle_atom_site_label_1
_geom_angle_atom_site_label_2
_geom_angle_atom_site_label_3
_geom_angle
C5 S1 C10 103.00(8)
O1 N1 C7 121.17(15)
O1 N1 C8 118.81(15)
C7 N1 C8 120.02(15)
C9 C1 C2 122.05(16)
C9 C1 Cl1 119.09(13)
C2 C1 Cl1 118.86(13)
C3 C2 C1 119.47(16)
C3 C2 H2A 119.0(14)
C1 C2 H2A 121.6(14)
C2 C3 C4 121.28(15)
C2 C3 H3A 120.6(15)
C4 C3 H3A 118.1(15)
C8 C4 C3 117.20(15)
C8 C4 C5 119.04(15)
C3 C4 C5 123.75(15)
C6 C5 C4 117.75(15)
C6 C5 S1 120.34(13)
C4 C5 S1 121.87(12)
C5 C6 C7 121.83(16)
C5 C6 H6A 120.2(14)
C7 C6 H6A 118.0(14)
N1 C7 C6 121.09(16)
N1 C7 H7A 114.9(15)
C6 C7 H7A 124.0(15)
N1 C8 C9 118.01(15)
N1 C8 C4 120.11(15)
C9 C8 C4 121.88(15)
C1 C9 C8 118.11(15)
C1 C9 H9A 123.7(14)
C8 C9 H9A 118.2(14)
C13 C10 C12 110.19(15)
C13 C10 C11 110.50(16)
C12 C10 C11 111.11(16)
C13 C10 S1 110.24(13)
C12 C10 S1 103.26(12)
C11 C10 S1 111.35(12)
C10 C11 H11A 110.4(15)
C10 C11 H11B 111.3(15)
H11A C11 H11B 103(2)
C10 C11 H11C 109.3(15)
H11A C11 H11C 106(2)
H11B C11 H11C 117(2)
C10 C12 H12A 111.8(14)
C10 C12 H12B 108.2(15)
H12A C12 H12B 108(2)
C10 C12 H12C 112.9(15)
H12A C12 H12C 107(2)
H12B C12 H12C 108(2)
C10 C13 H13A 111.9(15)
C10 C13 H13B 107.1(14)
H13A C13 H13B 110(2)
C10 C13 H13C 111.5(16)
H13A C13 H13C 105(2)
H13B C13 H13C 112(2)

loop_
_geom_bond_atom_site_label_1
_geom_bond_atom_site_label_2
_geom_bond_distance
Cl1 C1 1.7390(17)
S1 C5 1.7724(17)
S1 C10 1.8622(17)
O1 N1 1.298(2)
N1 C7 1.336(2)
N1 C8 1.401(2)
C1 C9 1.365(2)
C1 C2 1.408(2)
C2 C3 1.368(2)
C2 H2A 0.95(2)
C3 C4 1.417(2)
C3 H3A 0.92(2)
C4 C8 1.413(2)
C4 C5 1.434(2)
C5 C6 1.372(2)
C6 C7 1.399(3)
C6 H6A 0.96(2)
C7 H7A 0.90(2)
C8 C9 1.407(2)
C9 H9A 0.96(2)
C10 C13 1.522(2)
C10 C12 1.526(2)
C10 C11 1.527(2)
C11 H11A 0.98(3)
C11 H11B 1.00(3)
C11 H11C 1.00(3)
C12 H12A 1.00(3)
C12 H12B 0.93(3)
C12 H12C 0.97(3)
C13 H13A 0.97(3)
C13 H13B 1.00(3)
C13 H13C 0.96(3)
